data_4343035
loop_
_publ_author_name
'Nawa, Kazuhiro'
'Yajima, Takeshi'
'Okamoto, Yoshihiko'
'Hiroi, Zenji'

_publ_section_title
;
 Orbital Arrangements and Magnetic Interactions in the
 Quasi-One-Dimensional Cuprates ACuMoO4(OH) (A = Na, K).
;
_journal_issue 11
_journal_name_full 'Inorganic chemistry'
_journal_page_first 5566
_journal_page_last 5570
_journal_paper_doi 10.1021/acs.inorgchem.5b00686
_journal_volume 54
_journal_year 2015
_chemical_formula_moiety 'Cu H K Mo O5'
_chemical_formula_sum 'Cu H K Mo O5'
_chemical_formula_weight 279.59
_space_group_crystal_system orthorhombic
_space_group_IT_number 62
_space_group_name_Hall '-P 2ac 2n'
_space_group_name_H-M_alt 'P n m a'
_symmetry_space_group_name_Hall '-P 2ac 2n'
_symmetry_space_group_name_H-M 'P n m a'
_atom_sites_solution_primary direct
_atom_sites_solution_secondary difmap
_cell_angle_alpha 90.0000
_cell_angle_beta 90.0000
_cell_angle_gamma 90.0000
_cell_formula_units_Z 4
_cell_length_a 7.98385(17)
_cell_length_b 6.31560(14)
_cell_length_c 9.5641(4)
_cell_measurement_reflns_used 4262
_cell_measurement_temperature 296
_cell_measurement_theta_max 27.47
_cell_measurement_theta_min 3.23
_cell_volume 482.25(3)
_computing_cell_refinement 'RAPID AUTO'
_computing_data_collection 'RAPID AUTO (Rigaku, ????)'
_computing_data_reduction 'RAPID AUTO'
_computing_molecular_graphics 'CrystalStructure 4.1'
_computing_publication_material 'CrystalStructure 4.1 (Rigaku, 2014)'
_computing_structure_refinement 'SHELXL2013 (Sheldrick, 2008)'
_computing_structure_solution 'SHELXS2013 (Sheldrick, 2008)'
_diffrn_ambient_temperature 296
_diffrn_detector_area_resol_mean 10.000
_diffrn_measured_fraction_theta_full 1.000
_diffrn_measured_fraction_theta_max 1.000
_diffrn_measurement_device_type 'Rigaku R-AXIS RAPID'
_diffrn_measurement_method \w
_diffrn_radiation_type 'Mo K\a'
_diffrn_radiation_wavelength 0.71075
_diffrn_reflns_av_R_equivalents 0.0241
_diffrn_reflns_laue_measured_fraction_full 1.000
_diffrn_reflns_laue_measured_fraction_max 1.000
_diffrn_reflns_limit_h_max 10
_diffrn_reflns_limit_h_min -10
_diffrn_reflns_limit_k_max 8
_diffrn_reflns_limit_k_min -7
_diffrn_reflns_limit_l_max 12
_diffrn_reflns_limit_l_min -12
_diffrn_reflns_number 4489
_diffrn_reflns_point_group_measured_fraction_full 1.000
_diffrn_reflns_point_group_measured_fraction_max 1.000
_diffrn_reflns_theta_full 25.242
_diffrn_reflns_theta_max 27.469
_diffrn_reflns_theta_min 3.324
_diffrn_standards_number 0
_exptl_absorpt_coefficient_mu 7.788
_exptl_absorpt_correction_T_max 0.677
_exptl_absorpt_correction_T_min 0.443
_exptl_absorpt_correction_type multi-scan
_exptl_absorpt_process_details 'ABSCOR (Rigaku, 1995)'
_exptl_crystal_colour green
_exptl_crystal_density_diffrn 3.851
_exptl_crystal_density_method 'not measured'
_exptl_crystal_description block
_exptl_crystal_F_000 524.00
_exptl_crystal_size_max 0.100
_exptl_crystal_size_mid 0.080
_exptl_crystal_size_min 0.050
_refine_diff_density_max 0.78
_refine_diff_density_min -1.29
_refine_ls_extinction_method none
_refine_ls_goodness_of_fit_ref 1.245
_refine_ls_hydrogen_treatment undef
_refine_ls_number_parameters 46
_refine_ls_number_reflns 608
_refine_ls_number_restraints 0
_refine_ls_R_factor_all 0.0211
_refine_ls_R_factor_gt 0.0204
_refine_ls_shift/su_max 0.000
_refine_ls_structure_factor_coef Fsqd
_refine_ls_weighting_details 'w = 1/[\s^2^(Fo^2^)+(0.0318P)^2^+0.3588P] where P=(Fo^2^+2Fc^2^)/3'
_refine_ls_weighting_scheme calc
_refine_ls_wR_factor_gt 0.0527
_refine_ls_wR_factor_ref 0.0531
_reflns_number_gt 586
_reflns_number_total 608
_reflns_threshold_expression F^2^>2.0\s(F^2^)
_cod_data_source_file ic5b00686_si_002.cif
_cod_data_source_block 150309_KCuMoO4
_cod_depositor_comments 'Adding full bibliography for 4343035.cif.'
_cod_database_code 4343035
_shelxl_res_file
;

    shelxl.res created by SHELXL-2014/7

TITL 150309_KCuMoO4
CELL  0.71075 7.98385 6.31560 9.56414 90.00000 90.00000 90.00000
ZERR  4 0.00017 0.00014 0.00040 0.00000 0.00000 0.00000
LATT 1
SYMM .50-X, .50+Y, .50+Z
SYMM    +X, .50-Y,    +Z
SYMM .50-X,    -Y, .50+Z
SFAC K CU MO O H
UNIT 4 4 4 20 4
L.S. 10
FMAP 2
PLAN -10
WPDB -2
HTAB
BOND $H
CONF
LIST 4
TEMP 23.0
ACTA
SIZE 0.050 0.080 0.100
WGHT    0.031800    0.358800
FVAR       0.93105
MO1   3    0.111525    0.750000    0.200634    10.50000    0.00605    0.00793 =
         0.00826    0.00000    0.00100    0.00000
CU1   2    0.500000    0.000000    0.000000    10.50000    0.00976    0.00717 =
         0.00878   -0.00047   -0.00132    0.00187
K1    1    0.374451    0.250000    0.331604    10.50000    0.01323    0.01892 =
         0.01212    0.00000    0.00194    0.00000
O1    4    0.291871    0.750000    0.094220    10.50000    0.01168    0.01757 =
         0.01386    0.00000    0.00294    0.00000
O2    4    0.103891    0.515937    0.304919    11.00000    0.01392    0.01044 =
         0.01229   -0.00010    0.00277   -0.00078
O3    4    0.940617    0.750000    0.086928    10.50000    0.01057    0.03435 =
         0.01732    0.00000   -0.00439    0.00000
O4    4    0.379194    0.250000    0.053754    10.50000    0.00889    0.00948 =
         0.01036    0.00000   -0.00093    0.00000
HKLF 4

REM  150309_KCuMoO4
REM R1 =  0.0204 for     586 Fo > 4sig(Fo)  and  0.0211 for all     608 data
REM     46 parameters refined using      0 restraints

END

WGHT      0.0318      0.3588

REM No hydrogen bonds found for HTAB generation

REM Highest difference peak  0.781,  deepest hole -1.294,  1-sigma level  0.276
Q1    1   0.2087  0.7500  0.5101  10.50000  0.05    0.78
Q2    1   0.3981  0.8952  0.5029  11.00000  0.05    0.58
Q3    1   0.0028  1.1041  0.3820  11.00000  0.05    0.53
Q4    1   0.1188  1.1160  0.4072  11.00000  0.05    0.53
Q5    1   0.1237  0.6450  0.0409  11.00000  0.05    0.51
Q6    1   0.0235  1.1074  0.3328  11.00000  0.05    0.51
Q7    1   0.0963  1.1395  0.3270  11.00000  0.05    0.50
Q8    1   0.1000  0.8553  0.3076  11.00000  0.05    0.49
Q9    1  -0.2189  0.8556  0.3128  11.00000  0.05    0.49
Q10   1  -0.0073  0.9024  0.3828  11.00000  0.05    0.49
;

loop_
_symmetry_equiv_pos_site_id
_space_group_symop_operation_xyz
1 +X,+Y,+Z
2 1/2-X,1/2+Y,1/2+Z
3 +X,1/2-Y,+Z
4 1/2-X,-Y,1/2+Z
5 -X,-Y,-Z
6 1/2+X,1/2-Y,1/2-Z
7 -X,1/2+Y,-Z
8 1/2+X,+Y,1/2-Z

loop_
_atom_site_label
_atom_site_type_symbol
_atom_site_fract_x
_atom_site_fract_y
_atom_site_fract_z
_atom_site_U_iso_or_equiv
_atom_site_adp_type
_atom_site_occupancy
_atom_site_site_symmetry_multiplicity
_atom_site_calc_flag
Mo1 Mo 0.11152(3) 0.75 0.20063(3) 0.00741(13) Uani 1 4 d
Cu1 Cu 0.5 0.0 0.0 0.00857(15) Uani 1 4 d
K1 K 0.37445(9) 0.25 0.33160(10) 0.01476(19) Uani 1 4 d
O1 O 0.2919(3) 0.75 0.0942(3) 0.0144(5) Uani 1 4 d
O2 O 0.1039(2) 0.5159(3) 0.30492(19) 0.0122(4) Uani 1 8 d
O3 O 0.9406(3) 0.75 0.0869(3) 0.0207(6) Uani 1 4 d
O4 O 0.3792(3) 0.25 0.0538(3) 0.0096(5) Uani 1 4 d

loop_
_atom_site_aniso_label
_atom_site_aniso_U_11
_atom_site_aniso_U_22
_atom_site_aniso_U_33
_atom_site_aniso_U_12
_atom_site_aniso_U_13
_atom_site_aniso_U_23
Mo1 0.00605(18) 0.00793(18) 0.0083(2) 0.0000 0.00100(9) 0.0000
Cu1 0.0098(3) 0.0072(3) 0.0088(3) 0.00187(14) -0.00132(13) -0.00047(15)
K1 0.0132(4) 0.0189(4) 0.0121(4) 0.0000 0.0019(3) 0.0000
O1 0.0117(12) 0.0176(12) 0.0139(13) 0.0000 0.0029(10) 0.0000
O2 0.0139(9) 0.0104(9) 0.0123(10) -0.0008(6) 0.0028(6) -0.0001(7)
O3 0.0106(12) 0.0343(16) 0.0173(14) 0.0000 -0.0044(11) 0.0000
O4 0.0089(11) 0.0095(12) 0.0104(13) 0.0000 -0.0009(8) 0.0000

loop_
_atom_type_symbol
_atom_type_description
_atom_type_scat_dispersion_real
_atom_type_scat_dispersion_imag
_atom_type_scat_source
K K 0.2009 0.2494
;
International Tables for Crystallography
(Vol. C, Tables 4.2.6.8 and 6.1.1.4)
;
Cu Cu 0.3201 1.2651
;
International Tables for Crystallography
(Vol. C, Tables 4.2.6.8 and 6.1.1.4)
;
Mo Mo -1.6832 0.6857
;
International Tables for Crystallography
(Vol. C, Tables 4.2.6.8 and 6.1.1.4)
;
O O 0.0106 0.0060
;
International Tables for Crystallography
(Vol. C, Tables 4.2.6.8 and 6.1.1.4)
;
H H 0.0000 0.0000
;
International Tables for Crystallography
(Vol. C, Table 6.1.1.4)
;

loop_
_geom_angle_atom_site_label_1
_geom_angle_atom_site_label_2
_geom_angle_atom_site_label_3
_geom_angle
_geom_angle_publ_flag
_geom_angle_site_symmetry_1
_geom_angle_site_symmetry_3
K1 Mo1 O1 52.93(9) yes 2_554 .
K1 Mo1 O2 124.04(6) yes 2_554 .
K1 Mo1 O2 124.04(6) yes 2_554 3_565
K1 Mo1 O3 53.26(9) yes 2_554 1_455
O1 Mo1 O2 110.52(7) yes . .
O1 Mo1 O2 110.52(7) yes . 3_565
O1 Mo1 O3 106.19(13) yes . 1_455
O2 Mo1 O2 111.88(9) yes . 3_565
O2 Mo1 O3 108.77(7) yes . 1_455
O2 Mo1 O3 108.77(7) yes 3_565 1_455
O2 Cu1 O2 180.00(10) yes 2_544 6_555
O2 Cu1 O4 90.02(10) yes 2_544 .
O2 Cu1 O4 89.98(10) yes 2_544 5_655
O2 Cu1 O4 89.98(10) yes 6_555 .
O2 Cu1 O4 90.02(10) yes 6_555 5_655
O4 Cu1 O4 180.00(15) yes . 5_655
Mo1 K1 O1 29.69(5) yes 2_545 2_545
Mo1 K1 O2 96.76(4) yes 2_545 .
Mo1 K1 O2 96.76(4) yes 2_545 3_555
Mo1 K1 O2 116.37(4) yes 2_545 6_555
Mo1 K1 O2 116.37(4) yes 2_545 8_555
Mo1 K1 O3 29.35(5) yes 2_545 2_645
Mo1 K1 O4 177.36(6) yes 2_545 .
O1 K1 O2 73.42(6) yes 2_545 .
O1 K1 O2 73.42(6) yes 2_545 3_555
O1 K1 O2 135.74(5) yes 2_545 6_555
O1 K1 O2 135.74(5) yes 2_545 8_555
O1 K1 O3 59.03(7) yes 2_545 2_645
O1 K1 O4 152.95(8) yes 2_545 .
O2 K1 O2 75.35(6) yes . 3_555
O2 K1 O2 146.65(6) yes . 6_555
O2 K1 O2 95.97(5) yes . 8_555
O2 K1 O3 119.09(6) yes . 2_645
O2 K1 O4 85.32(6) yes . .
O2 K1 O2 95.97(5) yes 3_555 6_555
O2 K1 O2 146.65(6) yes 3_555 8_555
O2 K1 O3 119.09(6) yes 3_555 2_645
O2 K1 O4 85.32(6) yes 3_555 .
O2 K1 O2 73.49(6) yes 6_555 8_555
O2 K1 O3 93.46(6) yes 6_555 2_645
O2 K1 O4 61.68(6) yes 6_555 .
O2 K1 O3 93.46(6) yes 8_555 2_645
O2 K1 O4 61.68(6) yes 8_555 .
O3 K1 O4 148.02(8) yes 2_645 .
Mo1 O1 K1 97.38(10) yes . 2_554
Mo1 O2 Cu1 124.39(10) yes . 2_555
Mo1 O2 K1 122.10(8) yes . .
Mo1 O2 K1 104.95(8) yes . 6_455
Cu1 O2 K1 101.78(7) yes 2_555 .
Cu1 O2 K1 97.49(7) yes 2_555 6_455
K1 O2 K1 100.98(7) yes . 6_455
Mo1 O3 K1 97.40(10) yes 1_655 2_654
Cu1 O4 Cu1 110.61(12) yes . 3_555
Cu1 O4 K1 105.97(9) yes . .
Cu1 O4 K1 105.97(9) yes 3_555 .

loop_
_geom_bond_atom_site_label_1
_geom_bond_atom_site_label_2
_geom_bond_distance
_geom_bond_publ_flag
_geom_bond_site_symmetry_2
Mo1 K1 3.5312(10) yes 2_554
Mo1 O1 1.764(3) yes .
Mo1 O2 1.784(2) yes .
Mo1 O2 1.784(2) yes 3_565
Mo1 O3 1.745(3) yes 1_455
Cu1 O2 2.0443(18) yes 2_544
Cu1 O2 2.0443(18) yes 6_555
Cu1 O4 1.9204(14) yes .
Cu1 O4 1.9204(14) yes 5_655
K1 O1 2.841(3) yes 2_545
K1 O2 2.7481(19) yes .
K1 O2 2.7481(19) yes 3_555
K1 O2 2.8074(19) yes 6_555
K1 O2 2.8074(19) yes 8_555
K1 O3 2.853(3) yes 2_645
K1 O4 2.657(3) yes .
